data_7134998
loop_
_publ_author_name
'Kar, Subarna'
'Ramachandran, Arya'
'Rit, Arnab'

_publ_section_title
;
 Efficient synthetic approach to <i>m</i>-terphenyl derivatives <i>via</i>
 arylation of azolium salts.
;
_journal_issue 86
_journal_name_full 'Chemical communications (Cambridge, England)'
_journal_page_first 16802
_journal_page_last 16805
_journal_paper_doi 10.1039/d5cc05201g
_journal_volume 61
_journal_year 2025
_chemical_formula_sum 'C21 H21 Br N2 O'
_chemical_formula_weight 397.31
_space_group_crystal_system monoclinic
_space_group_IT_number 14
_space_group_name_Hall '-P 2ybc'
_space_group_name_H-M_alt 'P 1 21/c 1'
_atom_sites_solution_hydrogens mixed
_atom_sites_solution_primary 'Intrinsic Phasing'
_audit_creation_method
;FinalCif 2024.9-0 by Daniel Kratzert, Freiburg 2025, 
https://dkratzert.de/finalcif.html
;
_audit_update_record
;
2025-09-09 deposited with the CCDC.	2025-09-23 downloaded from the CCDC.
;
_cell_angle_alpha 90
_cell_angle_beta 113.338(3)
_cell_angle_gamma 90
_cell_formula_units_Z 4
_cell_length_a 12.9547(13)
_cell_length_b 10.2165(11)
_cell_length_c 16.1046(15)
_cell_measurement_reflns_used 9987
_cell_measurement_temperature 302.15
_cell_measurement_theta_max 25.3395
_cell_measurement_theta_min 2.4231
_cell_measurement_wavelength 0.71073
_cell_volume 1957.1(3)
_computing_cell_refinement 'SAINT V8.41 (Bruker AXS LLC)'
_computing_data_collection 'Bruker Instrument Service v8.5.4.0'
_computing_data_reduction 'SAINT V8.41 (Bruker AXS LLC)'
_computing_molecular_graphics 'shelXle (C.B. Huebschle, rev 1503)'
_computing_structure_refinement 'SHELXL-2019/2 (Sheldrick, 2019)'
_computing_structure_solution 'SHELXT 2018/2 (Sheldrick, 2018)'
_diffrn_ambient_temperature 302(2)
_diffrn_detector CPAD
_diffrn_detector_area_resol_mean 7.391
_diffrn_detector_type 'Bruker PHOTON III'
_diffrn_measured_fraction_theta_full 0.999
_diffrn_measured_fraction_theta_max 0.998
_diffrn_measurement_details
;<Phi   scan: start=   0.0; len= 180.0; end= 180.0 at [Counterclockwise Eulerian 
angles: dx= 40.00 mm theta=   0.000 deg omega= 360.000 deg chi=  54.740 deg] 
measure for 1.0 seconds; frame angle 1.00 degrees, wavelength=0.71073>
<Phi   scan: start= 180.0; len= 180.0; end= 360.0 at [Counterclockwise Eulerian 
angles: dx= 40.00 mm theta=   0.000 deg omega= 360.000 deg chi=  54.740 deg] 
measure for 1.0 seconds; frame angle 1.00 degrees, wavelength=0.71073>
<Omega scan: start=   0.9; len= 106.0; end= 106.9 at [Counterclockwise Eulerian 
angles: dx= 40.00 mm theta=   1.167 deg phi=   0.000 deg chi= -44.500 deg] 
measure for 4.0 seconds; frame angle 0.50 degrees, wavelength=0.71073>
<Omega scan: start=   0.9; len= 106.0; end= 106.9 at [Counterclockwise Eulerian 
angles: dx= 40.00 mm theta=   1.167 deg phi= 144.000 deg chi= -44.500 deg] 
measure for 4.0 seconds; frame angle 0.50 degrees, wavelength=0.71073>
<Omega scan: start=   0.9; len= 106.0; end= 106.9 at [Counterclockwise Eulerian 
angles: dx= 40.00 mm theta=   1.167 deg phi= 288.000 deg chi= -44.500 deg] 
measure for 4.0 seconds; frame angle 0.50 degrees, wavelength=0.71073>
<Omega scan: start= 324.6; len=  45.0; end= 369.6 at [Counterclockwise Eulerian 
angles: dx= 40.00 mm theta=   0.583 deg phi= 360.000 deg chi=  68.500 deg] 
measure for 4.0 seconds; frame angle 0.50 degrees, wavelength=0.71073>
<Phi   scan: start= 300.0; len= 208.0; end= 508.0 at [Counterclockwise Eulerian 
angles: dx= 40.00 mm theta=   1.167 deg omega= 266.259 deg chi=  24.000 deg] 
measure for 4.0 seconds; frame angle 0.50 degrees, wavelength=0.71073>
<Phi   scan: start= 228.0; len= 184.0; end= 412.0 at [Counterclockwise Eulerian 
angles: dx= 40.00 mm theta=   1.167 deg omega= 359.885 deg chi= -44.500 deg] 
measure for 4.0 seconds; frame angle 0.50 degrees, wavelength=0.71073>
<Omega scan: start=   0.9; len= 106.0; end= 106.9 at [Counterclockwise Eulerian 
angles: dx= 40.00 mm theta=   1.167 deg phi= 216.000 deg chi= -44.500 deg] 
measure for 4.0 seconds; frame angle 0.50 degrees, wavelength=0.71073>
<Phi   scan: start=   0.0; len= 180.0; end= 180.0 at [Counterclockwise Eulerian 
angles: dx= 50.00 mm theta=   0.000 deg omega= 360.000 deg chi=  54.740 deg] 
measure for 1.0 seconds; frame angle 1.00 degrees, wavelength=0.71073>
;
_diffrn_measurement_device 'FIXED CHI diffractometer'
_diffrn_measurement_device_type 'Bruker D8 QUEST'
_diffrn_measurement_method '\w and \f scans'
_diffrn_radiation_monochromator 'multilayer mirror'
_diffrn_radiation_type MoK\a
_diffrn_radiation_wavelength 0.71073
_diffrn_reflns_av_R_equivalents 0.0716
_diffrn_reflns_av_unetI/netI 0.0267
_diffrn_reflns_Laue_measured_fraction_full 0.999
_diffrn_reflns_Laue_measured_fraction_max 0.998
_diffrn_reflns_limit_h_max 16
_diffrn_reflns_limit_h_min -16
_diffrn_reflns_limit_k_max 12
_diffrn_reflns_limit_k_min -12
_diffrn_reflns_limit_l_max 20
_diffrn_reflns_limit_l_min -20
_diffrn_reflns_number 68687
_diffrn_reflns_point_group_measured_fraction_full 0.999
_diffrn_reflns_point_group_measured_fraction_max 0.998
_diffrn_reflns_reduction_process narrow-frame
_diffrn_reflns_theta_full 25.242
_diffrn_reflns_theta_max 26.401
_diffrn_reflns_theta_min 2.423
_diffrn_source 'microfocus sealed tube'
_diffrn_source_current 1.4
_diffrn_source_target Mo
_diffrn_source_type 'INCOATEC I\mS 3.0'
_diffrn_source_voltage 50
_exptl_absorpt_coefficient_mu 2.111
_exptl_absorpt_correction_T_max 0.909
_exptl_absorpt_correction_T_min 0.7
_exptl_absorpt_correction_type multi-scan
_exptl_absorpt_process_details
;Krause, L., Herbst-Irmer, R., Sheldrick, G. M., Stalke, D. (2015).
"Comparison of silver and molybdenum microfocus X-ray sources for single-crystal
 structure determination"
J. Appl. Cryst. 48, 3-10.
doi:10.1107/S1600576714022985
;
_exptl_crystal_colour 'clear light colourless'
_exptl_crystal_density_diffrn 1.348
_exptl_crystal_description block
_exptl_crystal_F_000 816
_exptl_crystal_size_max 0.182
_exptl_crystal_size_mid 0.103
_exptl_crystal_size_min 0.046
_refine_diff_density_max 0.627
_refine_diff_density_min -0.707
_refine_diff_density_rms 0.049
_refine_ls_extinction_method none
_refine_ls_goodness_of_fit_ref 1.032
_refine_ls_hydrogen_treatment mixed
_refine_ls_matrix_type full
_refine_ls_number_parameters 233
_refine_ls_number_reflns 4002
_refine_ls_number_restraints 1
_refine_ls_restrained_S_all 1.032
_refine_ls_R_factor_all 0.0508
_refine_ls_R_factor_gt 0.0384
_refine_ls_shift/su_max 0.002
_refine_ls_shift/su_mean 0.000
_refine_ls_structure_factor_coef Fsqd
_refine_ls_weighting_details 'w=1/[\s^2^(Fo^2^)+(0.0509P)^2^+1.1455P] where P=(Fo^2^+2Fc^2^)/3'
_refine_ls_weighting_scheme calc
_refine_ls_wR_factor_gt 0.1016
_refine_ls_wR_factor_ref 0.1091
_reflns_Friedel_coverage 0.000
_reflns_number_gt 3144
_reflns_number_total 4002
_reflns_threshold_expression 'I > 2\s(I)'
_cod_data_source_file d5cc05201g2.cif
_cod_data_source_block oetme_a
_cod_depositor_comments
;
The following automatic conversions were performed:

data item '_exptl_absorpt_correction_type' value 'Multi-Scan' was
changed to 'multi-scan' in accordance with the
/home/data/users/saulius/crontab/automatic-downloads/rss-feeds/RSC/lib/dictionaries/cif_core.dic
dictionary named 'cif_core.dic' version 2.4.2 last updated on
2011-04-26.

Automatic conversion script
Id: cif_fix_values 8170 2020-07-09 18:12:32Z antanas 

 Adding full bibliography for 7134998.cif.
;
_cod_original_sg_symbol_H-M 'P 21/c'
_cod_database_code 7134998
_shelx_shelxl_version_number 2019/3
_shelx_space_group_comment
;
The symmetry employed for this shelxl refinement is uniquely defined
by the following loop, which should always be used as a source of
symmetry information in preference to the above space-group names.
They are only intended as comments.
;
_exptl_bruker_absorpt_correction_t_ratio 0.8072
_shelx_estimated_absorpt_t_min 0.700
_shelx_estimated_absorpt_t_max 0.909
_bruker_diffrn_measurement_temperature_device 'Oxford Cryostream 1000'
_diffrn_measurement_bruker_total_exposure_time 7428.0
_diffrn_reflns_bruker_av_norm_i 2117.069
_diffrn_reflns_bruker_number_gt 38374
_computing_bruker_data_scaling 'SADABS-2016/2 - Bruker AXS area detector scaling and absorption correction'
_geom_details
; All esds (except the esd in the dihedral angle between two l.s. planes)
 are estimated using the full covariance matrix.  The cell esds are taken
 into account individually in the estimation of esds in distances, angles
 and torsion angles; correlations between esds in cell parameters are only
 used when they are defined by crystal symmetry.  An approximate (isotropic)
 treatment of cell esds is used for estimating esds involving l.s. planes.
;

loop_
_space_group_symop_operation_xyz
'x, y, z'
'-x, y+1/2, -z+1/2'
'-x, -y, -z'
'x, -y-1/2, z-1/2'

loop_
_atom_site_label
_atom_site_type_symbol
_atom_site_fract_x
_atom_site_fract_y
_atom_site_fract_z
_atom_site_U_iso_or_equiv
_atom_site_adp_type
_atom_site_occupancy
_atom_site_site_symmetry_order
_atom_site_calc_flag
_atom_site_refinement_flags_posn
_atom_site_refinement_flags_adp
_atom_site_refinement_flags_occupancy
_atom_site_disorder_assembly
_atom_site_disorder_group
C1 C 0.5266(2) 0.2296(3) 0.01744(16) 0.0482(6) Uani 1 1 d . . . . .
C2 C 0.4097(2) 0.2448(3) -0.00313(18) 0.0575(7) Uani 1 1 d . . . . .
C3 C 0.3323(3) 0.1799(4) -0.0790(2) 0.0784(10) Uani 1 1 d . . . . .
H3 H 0.255752 0.188310 -0.093122 0.094 Uiso 1 1 calc R U . . .
C4 C 0.3680(4) 0.1047(4) -0.1322(2) 0.0922(13) Uani 1 1 d . . . . .
H4 H 0.315510 0.063306 -0.182710 0.111 Uiso 1 1 calc R U . . .
C5 C 0.4825(4) 0.0892(4) -0.1118(2) 0.0834(10) Uani 1 1 d . . . . .
H5 H 0.505495 0.036532 -0.148445 0.100 Uiso 1 1 calc R U . . .
C6 C 0.5609(3) 0.1503(3) -0.03886(18) 0.0627(7) Uani 1 1 d . . . . .
H6 H 0.637001 0.139816 -0.026136 0.075 Uiso 1 1 calc R U . . .
C7 C 0.60290(18) 0.2953(2) 0.09485(15) 0.0420(5) Uani 1 1 d . . . . .
C8 C 0.5695(2) 0.3697(2) 0.15087(17) 0.0473(5) Uani 1 1 d . . . . .
C9 C 0.4523(2) 0.3835(3) 0.1270(2) 0.0610(7) Uani 1 1 d . . . . .
H9 H 0.427134 0.434682 0.162984 0.073 Uiso 1 1 calc R U . . .
C10 C 0.3768(2) 0.3240(3) 0.0535(2) 0.0645(8) Uani 1 1 d . . . . .
H10 H 0.300603 0.335700 0.039674 0.077 Uiso 1 1 calc R U . . .
C11 C 0.7990(2) 0.2136(3) 0.16859(17) 0.0507(6) Uani 1 1 d . . . . .
H11 H 0.788052 0.153809 0.207842 0.061 Uiso 1 1 calc R U . . .
C12 C 0.8787(2) 0.3294(3) 0.0966(2) 0.0646(7) Uani 1 1 d . . . . .
H12 H 0.932762 0.363360 0.078140 0.077 Uiso 1 1 calc R U . . .
C13 C 0.7701(2) 0.3628(3) 0.0645(2) 0.0599(7) Uani 1 1 d . . . . .
H13 H 0.734477 0.423922 0.019433 0.072 Uiso 1 1 calc R U . . .
C14 C 0.6493(2) 0.4352(2) 0.23363(17) 0.0480(6) Uani 1 1 d . . . . .
C15 C 0.6536(3) 0.5715(3) 0.2387(2) 0.0633(7) Uani 1 1 d . . . . .
H15 H 0.607742 0.621076 0.189438 0.076 Uiso 1 1 calc R U . . .
C16 C 0.7253(3) 0.6334(3) 0.3160(2) 0.0742(9) Uani 1 1 d . . . . .
H16 H 0.728592 0.724291 0.318201 0.089 Uiso 1 1 calc R U . . .
C17 C 0.7917(3) 0.5620(4) 0.3897(2) 0.0775(9) Uani 1 1 d . . . . .
H17 H 0.839008 0.604427 0.442068 0.093 Uiso 1 1 calc R U . . .
C18 C 0.7886(3) 0.4274(3) 0.3863(2) 0.0692(8) Uani 1 1 d . . . . .
H18 H 0.834059 0.378897 0.436246 0.083 Uiso 1 1 calc R U . . .
C19 C 0.7178(2) 0.3642(3) 0.30854(18) 0.0564(6) Uani 1 1 d . . . . .
H19 H 0.716169 0.273192 0.306548 0.068 Uiso 1 1 calc R U . . .
C20 C 1.0037(3) 0.1707(4) 0.2142(3) 0.0917(10) Uani 1 1 d . U . . .
H20A H 1.062825 0.209266 0.199504 0.110 Uiso 1 1 calc R U . . .
H20B H 1.022824 0.183930 0.278232 0.110 Uiso 1 1 calc R U . . .
C21 C 0.9971(4) 0.0300(5) 0.1948(4) 0.1242(18) Uani 1 1 d . U . . .
H21A H 0.972138 0.016740 0.130804 0.186 Uiso 1 1 calc R U . . .
H21B H 0.944834 -0.010087 0.215801 0.186 Uiso 1 1 calc R U . . .
H21C H 1.069978 -0.008790 0.225159 0.186 Uiso 1 1 calc R U . . .
Br1 Br 1.16843(2) 0.99273(3) 0.63704(2) 0.06218(13) Uani 1 1 d . . . . .
N1 N 0.72070(16) 0.28974(19) 0.11083(12) 0.0417(4) Uani 1 1 d . . . . .
N2 N 0.89554(18) 0.2367(2) 0.16127(15) 0.0576(6) Uani 1 1 d . . . . .
O1 O 0.9415(3) 0.8040(4) 0.5406(2) 0.1149(12) Uani 1 1 d . . . . .
H1 H 0.908(5) 0.854(6) 0.508(4) 0.172 Uiso 1 1 d . U . . .
H2 H 0.991(5) 0.833(7) 0.569(4) 0.172 Uiso 1 1 d . U . . .

loop_
_atom_site_aniso_label
_atom_site_aniso_U_11
_atom_site_aniso_U_22
_atom_site_aniso_U_33
_atom_site_aniso_U_23
_atom_site_aniso_U_13
_atom_site_aniso_U_12
C1 0.0507(14) 0.0524(14) 0.0417(13) 0.0072(10) 0.0184(11) -0.0056(11)
C2 0.0507(15) 0.0622(16) 0.0511(15) 0.0173(13) 0.0111(12) -0.0094(12)
C3 0.0654(19) 0.085(2) 0.0628(19) 0.0209(18) 0.0020(16) -0.0241(17)
C4 0.109(3) 0.090(3) 0.0483(18) 0.0086(17) -0.0005(19) -0.049(2)
C5 0.119(3) 0.081(2) 0.0484(17) -0.0107(16) 0.0319(19) -0.031(2)
C6 0.0778(19) 0.0653(17) 0.0474(15) -0.0052(13) 0.0273(14) -0.0124(14)
C7 0.0399(12) 0.0444(12) 0.0441(12) 0.0065(10) 0.0193(10) 0.0010(9)
C8 0.0493(13) 0.0475(13) 0.0513(13) 0.0077(11) 0.0267(11) 0.0035(10)
C9 0.0516(15) 0.0658(17) 0.0752(19) 0.0061(15) 0.0352(15) 0.0095(13)
C10 0.0413(14) 0.0748(19) 0.077(2) 0.0211(16) 0.0229(14) 0.0054(13)
C11 0.0492(14) 0.0566(15) 0.0529(14) 0.0114(12) 0.0272(12) 0.0059(11)
C12 0.0553(16) 0.0776(19) 0.0718(18) 0.0106(15) 0.0368(15) -0.0067(14)
C13 0.0578(16) 0.0657(17) 0.0634(17) 0.0188(14) 0.0315(14) -0.0004(13)
C14 0.0555(14) 0.0467(13) 0.0531(14) -0.0032(11) 0.0336(12) -0.0014(11)
C15 0.082(2) 0.0481(15) 0.0720(19) 0.0001(14) 0.0432(17) 0.0035(14)
C16 0.100(2) 0.0520(16) 0.086(2) -0.0196(16) 0.053(2) -0.0133(17)
C17 0.088(2) 0.082(2) 0.074(2) -0.0303(19) 0.0445(19) -0.0266(19)
C18 0.077(2) 0.080(2) 0.0522(16) -0.0031(15) 0.0269(15) -0.0036(17)
C19 0.0683(17) 0.0497(14) 0.0556(16) -0.0016(12) 0.0291(14) -0.0006(13)
C20 0.0552(18) 0.127(2) 0.097(3) 0.030(2) 0.0346(18) 0.030(2)
C21 0.099(3) 0.115(2) 0.179(5) 0.052(3) 0.077(4) 0.049(3)
Br1 0.0613(2) 0.0664(2) 0.05105(19) -0.00001(12) 0.01399(14) -0.01149(13)
N1 0.0432(10) 0.0456(10) 0.0416(10) 0.0026(8) 0.0224(9) -0.0002(8)
N2 0.0451(12) 0.0724(15) 0.0599(13) 0.0069(11) 0.0256(10) 0.0056(10)
O1 0.097(2) 0.110(2) 0.106(2) 0.0159(18) 0.0061(17) -0.0419(19)

loop_
_atom_type_symbol
_atom_type_description
_atom_type_scat_dispersion_real
_atom_type_scat_dispersion_imag
_atom_type_scat_source
C C 0.0033 0.0016 'International Tables Vol C Tables 4.2.6.8 and 6.1.1.4'
H H 0.0000 0.0000 'International Tables Vol C Tables 4.2.6.8 and 6.1.1.4'
Br Br -0.2901 2.4595 'International Tables Vol C Tables 4.2.6.8 and 6.1.1.4'
N N 0.0061 0.0033 'International Tables Vol C Tables 4.2.6.8 and 6.1.1.4'
O O 0.0106 0.0060 'International Tables Vol C Tables 4.2.6.8 and 6.1.1.4'

loop_
_geom_angle_atom_site_label_1
_geom_angle_atom_site_label_2
_geom_angle_atom_site_label_3
_geom_angle
_geom_angle_site_symmetry_1
_geom_angle_site_symmetry_3
_geom_angle_publ_flag
C6 C1 C7 123.3(2) . . ?
C6 C1 C2 119.3(3) . . ?
C7 C1 C2 117.4(2) . . ?
C3 C2 C10 122.8(3) . . ?
C3 C2 C1 118.5(3) . . ?
C10 C2 C1 118.7(2) . . ?
C4 C3 C2 120.8(3) . . ?
C4 C3 H3 119.6 . . ?
C2 C3 H3 119.6 . . ?
C3 C4 C5 120.7(3) . . ?
C3 C4 H4 119.6 . . ?
C5 C4 H4 119.6 . . ?
C6 C5 C4 120.7(4) . . ?
C6 C5 H5 119.7 . . ?
C4 C5 H5 119.7 . . ?
C5 C6 C1 120.0(3) . . ?
C5 C6 H6 120.0 . . ?
C1 C6 H6 120.0 . . ?
C8 C7 C1 123.3(2) . . ?
C8 C7 N1 119.3(2) . . ?
C1 C7 N1 117.3(2) . . ?
C7 C8 C9 117.3(2) . . ?
C7 C8 C14 123.4(2) . . ?
C9 C8 C14 119.3(2) . . ?
C10 C9 C8 121.4(3) . . ?
C10 C9 H9 119.3 . . ?
C8 C9 H9 119.3 . . ?
C9 C10 C2 122.0(3) . . ?
C9 C10 H10 119.0 . . ?
C2 C10 H10 119.0 . . ?
N2 C11 N1 108.7(2) . . ?
N2 C11 H11 125.6 . . ?
N1 C11 H11 125.6 . . ?
C13 C12 N2 107.4(2) . . ?
C13 C12 H12 126.3 . . ?
N2 C12 H12 126.3 . . ?
C12 C13 N1 107.2(2) . . ?
C12 C13 H13 126.4 . . ?
N1 C13 H13 126.4 . . ?
C19 C14 C15 118.4(2) . . ?
C19 C14 C8 121.6(2) . . ?
C15 C14 C8 120.0(2) . . ?
C16 C15 C14 120.5(3) . . ?
C16 C15 H15 119.7 . . ?
C14 C15 H15 119.7 . . ?
C17 C16 C15 120.5(3) . . ?
C17 C16 H16 119.8 . . ?
C15 C16 H16 119.8 . . ?
C16 C17 C18 120.0(3) . . ?
C16 C17 H17 120.0 . . ?
C18 C17 H17 120.0 . . ?
C17 C18 C19 120.1(3) . . ?
C17 C18 H18 120.0 . . ?
C19 C18 H18 120.0 . . ?
C18 C19 C14 120.6(3) . . ?
C18 C19 H19 119.7 . . ?
C14 C19 H19 119.7 . . ?
C21 C20 N2 111.2(4) . . ?
C21 C20 H20A 109.4 . . ?
N2 C20 H20A 109.4 . . ?
C21 C20 H20B 109.4 . . ?
N2 C20 H20B 109.4 . . ?
H20A C20 H20B 108.0 . . ?
C20 C21 H21A 109.5 . . ?
C20 C21 H21B 109.5 . . ?
H21A C21 H21B 109.5 . . ?
C20 C21 H21C 109.5 . . ?
H21A C21 H21C 109.5 . . ?
H21B C21 H21C 109.5 . . ?
C11 N1 C13 107.9(2) . . ?
C11 N1 C7 127.59(19) . . ?
C13 N1 C7 124.5(2) . . ?
C11 N2 C12 108.8(2) . . ?
C11 N2 C20 125.4(2) . . ?
C12 N2 C20 125.8(2) . . ?
H1 O1 H2 108(7) . . ?

loop_
_geom_bond_atom_site_label_1
_geom_bond_atom_site_label_2
_geom_bond_distance
_geom_bond_site_symmetry_2
_geom_bond_publ_flag
C1 C6 1.413(4) . ?
C1 C7 1.416(3) . ?
C1 C2 1.424(4) . ?
C2 C3 1.403(4) . ?
C2 C10 1.405(4) . ?
C3 C4 1.360(6) . ?
C3 H3 0.9300 . ?
C4 C5 1.395(6) . ?
C4 H4 0.9300 . ?
C5 C6 1.363(4) . ?
C5 H5 0.9300 . ?
C6 H6 0.9300 . ?
C7 C8 1.375(3) . ?
C7 N1 1.445(3) . ?
C8 C9 1.417(3) . ?
C8 C14 1.484(4) . ?
C9 C10 1.346(4) . ?
C9 H9 0.9300 . ?
C10 H10 0.9300 . ?
C11 N2 1.322(3) . ?
C11 N1 1.324(3) . ?
C11 H11 0.9300 . ?
C12 C13 1.337(4) . ?
C12 N2 1.359(4) . ?
C12 H12 0.9300 . ?
C13 N1 1.378(3) . ?
C13 H13 0.9300 . ?
C14 C19 1.386(4) . ?
C14 C15 1.395(4) . ?
C15 C16 1.377(4) . ?
C15 H15 0.9300 . ?
C16 C17 1.367(5) . ?
C16 H16 0.9300 . ?
C17 C18 1.376(5) . ?
C17 H17 0.9300 . ?
C18 C19 1.384(4) . ?
C18 H18 0.9300 . ?
C19 H19 0.9300 . ?
C20 C21 1.466(6) . ?
C20 N2 1.483(4) . ?
C20 H20A 0.9700 . ?
C20 H20B 0.9700 . ?
C21 H21A 0.9600 . ?
C21 H21B 0.9600 . ?
C21 H21C 0.9600 . ?
O1 H1 0.73(6) . ?
O1 H2 0.69(6) . ?

loop_
_geom_hbond_atom_site_label_D
_geom_hbond_atom_site_label_H
_geom_hbond_atom_site_label_A
_geom_hbond_distance_DH
_geom_hbond_distance_HA
_geom_hbond_distance_DA
_geom_hbond_angle_DHA
_geom_hbond_site_symmetry_A
_geom_hbond_publ_flag
C11 H11 Br1 0.93 2.77 3.657(2) 159.4 3_766 yes
O1 H1 Br1 0.73(6) 2.66(6) 3.361(3) 160(7) 3_776 yes
O1 H2 Br1 0.69(6) 2.67(6) 3.340(3) 163(7) . yes

loop_
_geom_torsion_atom_site_label_1
_geom_torsion_atom_site_label_2
_geom_torsion_atom_site_label_3
_geom_torsion_atom_site_label_4
_geom_torsion
_geom_torsion_site_symmetry_1
_geom_torsion_site_symmetry_2
_geom_torsion_site_symmetry_3
_geom_torsion_site_symmetry_4
_geom_torsion_publ_flag
C6 C1 C2 C3 0.1(4) . . . . ?
C7 C1 C2 C3 -179.5(2) . . . . ?
C6 C1 C2 C10 -180.0(2) . . . . ?
C7 C1 C2 C10 0.4(3) . . . . ?
C10 C2 C3 C4 179.6(3) . . . . ?
C1 C2 C3 C4 -0.5(4) . . . . ?
C2 C3 C4 C5 0.8(5) . . . . ?
C3 C4 C5 C6 -0.8(5) . . . . ?
C4 C5 C6 C1 0.5(5) . . . . ?
C7 C1 C6 C5 179.4(3) . . . . ?
C2 C1 C6 C5 -0.2(4) . . . . ?
C6 C1 C7 C8 -178.3(2) . . . . ?
C2 C1 C7 C8 1.3(3) . . . . ?
C6 C1 C7 N1 6.1(3) . . . . ?
C2 C1 C7 N1 -174.3(2) . . . . ?
C1 C7 C8 C9 -2.1(4) . . . . ?
N1 C7 C8 C9 173.4(2) . . . . ?
C1 C7 C8 C14 178.0(2) . . . . ?
N1 C7 C8 C14 -6.5(3) . . . . ?
C7 C8 C9 C10 1.2(4) . . . . ?
C14 C8 C9 C10 -178.8(3) . . . . ?
C8 C9 C10 C2 0.4(4) . . . . ?
C3 C2 C10 C9 178.6(3) . . . . ?
C1 C2 C10 C9 -1.2(4) . . . . ?
N2 C12 C13 N1 0.3(3) . . . . ?
C7 C8 C14 C19 -68.0(3) . . . . ?
C9 C8 C14 C19 112.1(3) . . . . ?
C7 C8 C14 C15 114.5(3) . . . . ?
C9 C8 C14 C15 -65.4(3) . . . . ?
C19 C14 C15 C16 0.7(4) . . . . ?
C8 C14 C15 C16 178.3(3) . . . . ?
C14 C15 C16 C17 -1.3(5) . . . . ?
C15 C16 C17 C18 1.1(5) . . . . ?
C16 C17 C18 C19 -0.4(4) . . . . ?
C17 C18 C19 C14 -0.2(4) . . . . ?
C15 C14 C19 C18 0.0(4) . . . . ?
C8 C14 C19 C18 -177.6(2) . . . . ?
N2 C11 N1 C13 0.7(3) . . . . ?
N2 C11 N1 C7 178.8(2) . . . . ?
C12 C13 N1 C11 -0.6(3) . . . . ?
C12 C13 N1 C7 -178.8(2) . . . . ?
C8 C7 N1 C11 83.2(3) . . . . ?
C1 C7 N1 C11 -101.0(3) . . . . ?
C8 C7 N1 C13 -99.0(3) . . . . ?
C1 C7 N1 C13 76.8(3) . . . . ?
N1 C11 N2 C12 -0.5(3) . . . . ?
N1 C11 N2 C20 -179.7(3) . . . . ?
C13 C12 N2 C11 0.1(3) . . . . ?
C13 C12 N2 C20 179.3(3) . . . . ?
C21 C20 N2 C11 63.2(5) . . . . ?
C21 C20 N2 C12 -115.9(4) . . . . ?

loop_
_bruker_diffrn_runs_axis
_bruker_diffrn_runs_distance
_bruker_diffrn_runs_theta
_bruker_diffrn_runs_omega
_bruker_diffrn_runs_phi
_bruker_diffrn_runs_chi
_bruker_diffrn_runs_width
_bruker_diffrn_runs_images
_bruker_diffrn_runs_time
_bruker_diffrn_runs_wavelength
_bruker_diffrn_runs_voltage
_bruker_diffrn_runs_current
_bruker_diffrn_runs_temperature
Phi 40.0 0.0 0.0 0.0 54.74 1.0 180 1.0 0.71073 50.0 1.4 302.15
Phi 40.0 0.0 0.0 180.0 54.74 1.0 180 1.0 0.71073 50.0 1.4 302.15
Omega 40.0 1.1665 0.9160000000000001 0.0 -44.5 0.5 212 4.0 0.71073 50.0 1.4 302.15
Omega 40.0 1.1665 0.9160000000000001 144.0 -44.5 0.5 212 4.0 0.71073 50.0 1.4 302.15
Omega 40.0 1.1665 0.9160000000000001 -72.0 -44.5 0.5 212 4.0 0.71073 50.0 1.4 302.15
Omega 40.0 0.583 -35.394 0.0 68.5 0.5 90 4.0 0.71073 50.0 1.4 302.15
Phi 40.0 1.1665 -93.741 -59.99999999999999 24.0 0.5 416 4.0 0.71073 50.0 1.4 302.15
Phi 40.0 1.1665 -0.115 -132.0 -44.5 0.5 368 4.0 0.71073 50.0 1.4 302.15
Omega 40.0 1.1665 0.9160000000000001 -144.0 -44.5 0.5 212 4.0 0.71073 50.0 1.4 302.15
